data_4314526
loop_
_publ_author_name
'Oindrila Das'
'N. N. Adarsh'
'Ankan Paul'
'Tapan Kanti Paine'

_publ_section_title
;
 Copper(II) and Nickel(II) Complexes of \b-Aminoketoxime Ligand:
 Syntheses, Crystal Structures, Magnetism, and Nickel(II) Templated
 Coupling of Oxime with Nitrile
;
_journal_name_full 'Inorganic Chemistry'
_journal_page_first 541
_journal_page_last 551
_journal_paper_doi 10.1021/ic901614p
_journal_volume 49
_journal_year 2010
_chemical_formula_sum 'C28 H58 Cl2 Cu2 N8 O12'
_chemical_formula_weight 896.80
_chemical_name_systematic
; 
 ? 
;
_space_group_IT_number 15
_symmetry_cell_setting monoclinic
_symmetry_space_group_name_Hall '-C 2yc'
_symmetry_space_group_name_H-M 'C 1 2/c 1'
_atom_sites_solution_hydrogens geom
_atom_sites_solution_primary direct
_atom_sites_solution_secondary difmap
_audit_creation_method SHELXL-97
_cell_angle_alpha 90.00
_cell_angle_beta 104.673(3)
_cell_angle_gamma 90.00
_cell_formula_units_Z 4
_cell_length_a 20.415(3)
_cell_length_b 14.1343(19)
_cell_length_c 16.694(2)
_cell_measurement_temperature 298(2)
_cell_volume 4660.0(11)
_computing_cell_refinement 'BRUKER APEX II'
_computing_data_collection 'BRUKER APEX II'
_computing_data_reduction 'BRUKER APEX II'
_computing_molecular_graphics 'MERCURY 2.2, PLATON-97'
_computing_publication_material 'MERCURY 2.2, PLATON-97'
_computing_structure_refinement 'SHELXL-97 (Sheldrick, 1997)'
_computing_structure_solution 'SHELXS-97 (Sheldrick, 1990)'
_diffrn_ambient_temperature 298(2)
_diffrn_detector_area_resol_mean 3
_diffrn_measured_fraction_theta_full 0.997
_diffrn_measured_fraction_theta_max 0.997
_diffrn_measurement_device_type 'BRUKER CCD AREA DETECTOR'
_diffrn_measurement_method 'OMEGA SCAN'
_diffrn_radiation_monochromator graphite
_diffrn_radiation_source 'fine-focus sealed tube'
_diffrn_radiation_type MoK\a
_diffrn_radiation_wavelength 0.71073
_diffrn_reflns_av_R_equivalents 0.0392
_diffrn_reflns_av_sigmaI/netI 0.0305
_diffrn_reflns_limit_h_max 24
_diffrn_reflns_limit_h_min -24
_diffrn_reflns_limit_k_max 16
_diffrn_reflns_limit_k_min -16
_diffrn_reflns_limit_l_max 19
_diffrn_reflns_limit_l_min -19
_diffrn_reflns_number 21193
_diffrn_reflns_theta_full 24.98
_diffrn_reflns_theta_max 24.98
_diffrn_reflns_theta_min 1.77
_exptl_absorpt_coefficient_mu 1.083
_exptl_absorpt_correction_T_max 0.8810
_exptl_absorpt_correction_T_min 0.6711
_exptl_absorpt_correction_type multi-scan
_exptl_absorpt_process_details SADABS
_exptl_crystal_colour GREEN
_exptl_crystal_density_diffrn 1.278
_exptl_crystal_density_method 'not measured'
_exptl_crystal_description BLOCK
_exptl_crystal_F_000 1880
_exptl_crystal_size_max 0.40
_exptl_crystal_size_mid 0.24
_exptl_crystal_size_min 0.12
_refine_diff_density_max 0.462
_refine_diff_density_min -0.501
_refine_diff_density_rms 0.066
_refine_ls_extinction_method none
_refine_ls_goodness_of_fit_ref 1.095
_refine_ls_hydrogen_treatment mixed
_refine_ls_matrix_type full
_refine_ls_number_parameters 246
_refine_ls_number_reflns 4067
_refine_ls_number_restraints 1
_refine_ls_restrained_S_all 1.096
_refine_ls_R_factor_all 0.0622
_refine_ls_R_factor_gt 0.0477
_refine_ls_shift/su_max 0.001
_refine_ls_shift/su_mean 0.000
_refine_ls_structure_factor_coef Fsqd
_refine_ls_weighting_details 'calc w=1/[\s^2^(Fo^2^)+(0.0848P)^2^+5.2734P] where P=(Fo^2^+2Fc^2^)/3'
_refine_ls_weighting_scheme calc
_refine_ls_wR_factor_gt 0.1416
_refine_ls_wR_factor_ref 0.1517
_reflns_number_gt 3270
_reflns_number_total 4067
_reflns_threshold_expression >2sigma(I)
_cod_data_source_file ic901614p_si_002.cif
_cod_data_source_block COMPLEX1
_cod_depositor_comments
;
The following automatic conversions were performed:

'_symmetry_cell_setting' value 'MONOCLINIC' changed to 'monoclinic'
according to the built-in table from CIF Core dictionary named
'cif_core.dic' version 2.4.1 from
2010-06-29.

'_exptl_absorpt_correction_type' value 'MULTI-SCAN'
changed to 'multi-scan' according to the built-in table from CIF Core
dictionary named 'cif_core.dic' version 2.4.1 from 2010-06-29.

Automatic conversion script
Id: cif_fix_values 1646 2011-03-28 12:23:43Z adriana 
;
_cod_original_cell_volume 4659.9(10)
_cod_database_code 4314526

loop_
_symmetry_equiv_pos_as_xyz
'x, y, z'
'-x, y, -z+1/2'
'x+1/2, y+1/2, z'
'-x+1/2, y+1/2, -z+1/2'
'-x, -y, -z'
'x, -y, z-1/2'
'-x+1/2, -y+1/2, -z'
'x+1/2, -y+1/2, z-1/2'

loop_
_atom_site_label
_atom_site_type_symbol
_atom_site_fract_x
_atom_site_fract_y
_atom_site_fract_z
_atom_site_U_iso_or_equiv
_atom_site_adp_type
_atom_site_occupancy
_atom_site_symmetry_multiplicity
_atom_site_calc_flag
_atom_site_refinement_flags
_atom_site_disorder_assembly
_atom_site_disorder_group
Cu1 Cu 0.41044(2) 0.96709(3) 0.17728(3) 0.04445(19) Uani 1 1 d . . .
Cl2 Cl 0.24296(6) 0.00284(8) 0.88863(7) 0.0681(3) Uani 1 1 d . . .
O1 O 0.49251(14) 0.8147(2) 0.1186(2) 0.0649(8) Uani 1 1 d . . .
H1 H 0.5189 0.8554 0.1426 0.097 Uiso 1 1 calc R . .
O2 O 0.44952(12) 0.96302(17) 0.30520(15) 0.0454(6) Uani 1 1 d . . .
O3A O 0.2100(6) -0.0459(7) 0.8182(6) 0.112(3) Uiso 0.48 1 d P . .
O3B O 0.2496(5) -0.0546(6) 0.8200(5) 0.096(2) Uiso 0.52 1 d P . .
O4A O 0.2944(4) 0.0683(5) 0.8816(4) 0.0863(19) Uiso 0.62 1 d P . .
O4B O 0.2676(7) 0.0930(10) 0.8839(9) 0.115(4) Uiso 0.38 1 d P . .
O5A O 0.1974(5) 0.0336(7) 0.9338(7) 0.119(3) Uiso 0.52 1 d P . .
O5B O 0.1766(8) 0.0356(9) 0.8692(10) 0.162(5) Uiso 0.48 1 d P . .
O6A O 0.2822(4) -0.0650(5) 0.9508(4) 0.0895(18) Uiso 0.62 1 d P . .
O6B O 0.2534(9) -0.0361(11) 0.9615(10) 0.132(5) Uiso 0.38 1 d P . .
N1 N 0.42797(15) 0.8337(2) 0.12798(19) 0.0491(7) Uani 1 1 d . . .
N2 N 0.32116(15) 0.9216(2) 0.1980(2) 0.0480(8) Uani 1 1 d . . .
N3 N 0.35302(15) 1.0748(2) 0.1108(2) 0.0479(7) Uani 1 1 d D . .
N4 N 0.49528(15) 1.0176(2) 0.15814(18) 0.0449(7) Uani 1 1 d . . .
C1 C 0.3849(2) 0.7695(3) 0.0993(2) 0.0555(10) Uani 1 1 d . . .
C2 C 0.4014(3) 0.6831(4) 0.0582(4) 0.0911(17) Uani 1 1 d . . .
H2A H 0.4381 0.6963 0.0335 0.137 Uiso 1 1 calc R . .
H2B H 0.3624 0.6636 0.0160 0.137 Uiso 1 1 calc R . .
H2C H 0.4145 0.6335 0.0984 0.137 Uiso 1 1 calc R . .
C3 C 0.3142(2) 0.7813(3) 0.1069(2) 0.0575(10) Uani 1 1 d . . .
H3A H 0.2917 0.7206 0.0956 0.069 Uiso 1 1 calc R . .
H3B H 0.2911 0.8245 0.0639 0.069 Uiso 1 1 calc R . .
C4 C 0.3044(2) 0.8177(3) 0.1901(2) 0.0551(10) Uani 1 1 d . . .
C5 C 0.3506(2) 0.7669(3) 0.2627(3) 0.0659(11) Uani 1 1 d . . .
H5A H 0.3969 0.7813 0.2644 0.099 Uiso 1 1 calc R . .
H5B H 0.3434 0.6999 0.2565 0.099 Uiso 1 1 calc R . .
H5C H 0.3408 0.7875 0.3132 0.099 Uiso 1 1 calc R . .
C6 C 0.2306(2) 0.7994(4) 0.1922(3) 0.0738(13) Uani 1 1 d . . .
H6A H 0.2228 0.8254 0.2421 0.111 Uiso 1 1 calc R . .
H6B H 0.2223 0.7325 0.1906 0.111 Uiso 1 1 calc R . .
H6C H 0.2007 0.8288 0.1451 0.111 Uiso 1 1 calc R . .
C7 C 0.2668(2) 0.9831(3) 0.1503(3) 0.0606(11) Uani 1 1 d . . .
H7A H 0.2296 0.9848 0.1766 0.073 Uiso 1 1 calc R . .
H7B H 0.2500 0.9582 0.0947 0.073 Uiso 1 1 calc R . .
C8 C 0.2941(2) 1.0813(3) 0.1464(3) 0.0629(11) Uani 1 1 d . . .
H8A H 0.2596 1.1215 0.1121 0.076 Uiso 1 1 calc R . .
H8B H 0.3076 1.1085 0.2015 0.076 Uiso 1 1 calc R . .
C9 C 0.38812(19) 1.1655(3) 0.1027(2) 0.0517(9) Uani 1 1 d . . .
C10 C 0.3404(2) 1.2346(3) 0.0452(3) 0.0729(13) Uani 1 1 d . . .
H10A H 0.3218 1.2047 -0.0073 0.109 Uiso 1 1 calc R . .
H10B H 0.3652 1.2900 0.0372 0.109 Uiso 1 1 calc R . .
H10C H 0.3044 1.2523 0.0697 0.109 Uiso 1 1 calc R . .
C11 C 0.4137(2) 1.2103(3) 0.1880(3) 0.0622(11) Uani 1 1 d . . .
H11A H 0.3763 1.2372 0.2052 0.093 Uiso 1 1 calc R . .
H11B H 0.4459 1.2591 0.1855 0.093 Uiso 1 1 calc R . .
H11C H 0.4351 1.1628 0.2271 0.093 Uiso 1 1 calc R . .
C12 C 0.44566(19) 1.1428(3) 0.0627(2) 0.0558(10) Uani 1 1 d . . .
H12A H 0.4259 1.1114 0.0105 0.067 Uiso 1 1 calc R . .
H12B H 0.4640 1.2025 0.0496 0.067 Uiso 1 1 calc R . .
C13 C 0.50452(18) 1.0830(3) 0.1090(2) 0.0475(9) Uani 1 1 d . . .
C14 C 0.5709(2) 1.1005(3) 0.0923(3) 0.0652(12) Uani 1 1 d . . .
H14A H 0.5938 1.1503 0.1276 0.098 Uiso 1 1 calc R . .
H14B H 0.5647 1.1186 0.0355 0.098 Uiso 1 1 calc R . .
H14C H 0.5977 1.0438 0.1030 0.098 Uiso 1 1 calc R . .
H2 H 0.3256(19) 0.934(3) 0.248(3) 0.041(10) Uiso 1 1 d . . .
H3 H 0.3387(19) 1.050(3) 0.0632(15) 0.048(11) Uiso 1 1 d D . .

loop_
_atom_site_aniso_label
_atom_site_aniso_U_11
_atom_site_aniso_U_22
_atom_site_aniso_U_33
_atom_site_aniso_U_23
_atom_site_aniso_U_13
_atom_site_aniso_U_12
Cu1 0.0354(3) 0.0505(3) 0.0447(3) 0.00158(19) 0.00531(19) -0.00038(18)
Cl2 0.0819(8) 0.0609(7) 0.0623(7) -0.0090(5) 0.0197(6) -0.0121(6)
O1 0.0546(17) 0.0660(19) 0.075(2) -0.0134(15) 0.0180(15) 0.0049(14)
O2 0.0364(13) 0.0562(15) 0.0408(13) -0.0075(11) 0.0043(10) -0.0091(11)
N1 0.0477(17) 0.0545(19) 0.0440(17) -0.0053(15) 0.0097(14) 0.0019(15)
N2 0.0421(17) 0.060(2) 0.0396(18) -0.0071(15) 0.0064(14) -0.0067(14)
N3 0.0384(16) 0.0533(19) 0.0477(19) -0.0036(15) 0.0029(14) 0.0024(14)
N4 0.0389(16) 0.0515(18) 0.0406(16) 0.0055(14) 0.0034(13) 0.0049(13)
C1 0.069(3) 0.056(2) 0.041(2) -0.0049(18) 0.0112(18) -0.007(2)
C2 0.104(4) 0.073(3) 0.103(4) -0.037(3) 0.039(3) -0.016(3)
C3 0.056(2) 0.061(2) 0.051(2) -0.0118(19) 0.0064(18) -0.0128(19)
C4 0.055(2) 0.063(2) 0.044(2) -0.0064(18) 0.0073(17) -0.0169(19)
C5 0.077(3) 0.065(3) 0.056(3) 0.001(2) 0.015(2) -0.014(2)
C6 0.059(3) 0.088(3) 0.077(3) -0.012(3) 0.022(2) -0.026(2)
C7 0.039(2) 0.074(3) 0.068(3) -0.006(2) 0.0107(19) -0.0018(19)
C8 0.044(2) 0.068(3) 0.076(3) -0.003(2) 0.014(2) 0.009(2)
C9 0.045(2) 0.049(2) 0.055(2) 0.0031(18) 0.0008(17) 0.0063(17)
C10 0.061(3) 0.061(3) 0.084(3) 0.011(2) -0.003(2) 0.013(2)
C11 0.052(2) 0.063(3) 0.065(3) -0.008(2) 0.001(2) 0.0026(19)
C12 0.054(2) 0.056(2) 0.051(2) 0.0134(18) 0.0022(18) 0.0063(19)
C13 0.048(2) 0.055(2) 0.0374(19) 0.0025(17) 0.0064(16) -0.0009(17)
C14 0.052(2) 0.085(3) 0.060(3) 0.023(2) 0.0168(19) 0.003(2)

loop_
_atom_type_symbol
_atom_type_description
_atom_type_scat_dispersion_real
_atom_type_scat_dispersion_imag
_atom_type_scat_source
C C 0.0033 0.0016 'International Tables Vol C Tables 4.2.6.8 and 6.1.1.4'
H H 0.0000 0.0000 'International Tables Vol C Tables 4.2.6.8 and 6.1.1.4'
N N 0.0061 0.0033 'International Tables Vol C Tables 4.2.6.8 and 6.1.1.4'
O O 0.0106 0.0060 'International Tables Vol C Tables 4.2.6.8 and 6.1.1.4'
Cl Cl 0.1484 0.1585 'International Tables Vol C Tables 4.2.6.8 and 6.1.1.4'
Cu Cu 0.3201 1.2651 'International Tables Vol C Tables 4.2.6.8 and 6.1.1.4'

loop_
_geom_angle_atom_site_label_1
_geom_angle_atom_site_label_2
_geom_angle_atom_site_label_3
_geom_angle
_geom_angle_site_symmetry_1
_geom_angle_site_symmetry_3
_geom_angle_publ_flag
N4 Cu1 N2 177.11(13) . . ?
N4 Cu1 N3 92.78(12) . . ?
N2 Cu1 N3 85.03(13) . . ?
N4 Cu1 O2 92.99(11) . . ?
N2 Cu1 O2 86.81(12) . . ?
N3 Cu1 O2 126.08(12) . . ?
N4 Cu1 N1 91.01(12) . . ?
N2 Cu1 N1 91.79(13) . . ?
N3 Cu1 N1 125.11(12) . . ?
O2 Cu1 N1 108.33(11) . . ?
O6B Cl2 O4B 117.9(9) . . ?
O6B Cl2 O3A 120.9(8) . . ?
O4B Cl2 O3A 121.2(7) . . ?
O6B Cl2 O5B 106.1(10) . . ?
O4B Cl2 O5B 91.5(8) . . ?
O3A Cl2 O5B 74.5(8) . . ?
O6B Cl2 O5A 66.7(8) . . ?
O4B Cl2 O5A 92.6(7) . . ?
O3A Cl2 O5A 111.4(7) . . ?
O5B Cl2 O5A 44.3(6) . . ?
O6B Cl2 O4A 113.7(8) . . ?
O3A Cl2 O4A 117.6(5) . . ?
O5B Cl2 O4A 117.3(7) . . ?
O5A Cl2 O4A 116.4(5) . . ?
O6B Cl2 O3B 118.6(8) . . ?
O4B Cl2 O3B 111.5(7) . . ?
O5B Cl2 O3B 106.5(7) . . ?
O5A Cl2 O3B 144.1(6) . . ?
O4A Cl2 O3B 94.6(5) . . ?
O4B Cl2 O6A 119.7(7) . . ?
O3A Cl2 O6A 109.4(5) . . ?
O5B Cl2 O6A 134.2(7) . . ?
O5A Cl2 O6A 97.9(5) . . ?
O4A Cl2 O6A 101.5(4) . . ?
O3B Cl2 O6A 92.8(5) . . ?
N1 O1 H1 109.5 . . ?
N4 O2 Cu1 119.92(19) 2_655 . ?
O3B O3A Cl2 77.2(11) . . ?
O3B O3A O5B 128.0(14) . . ?
Cl2 O3A O5B 53.0(7) . . ?
O3A O3B Cl2 69.5(10) . . ?
O4B O4A Cl2 72.5(16) . . ?
O4A O4B Cl2 80.4(16) . . ?
O5B O5A Cl2 67.1(10) . . ?
O5B O5A O6B 114.4(14) . . ?
Cl2 O5A O6B 53.3(7) . . ?
O5A O5B Cl2 68.7(11) . . ?
O5A O5B O3A 113.0(13) . . ?
Cl2 O5B O3A 52.5(6) . . ?
O6B O6A Cl2 60.9(14) . . ?
O6A O6B Cl2 87.9(16) . . ?
O6A O6B O5A 148(2) . . ?
Cl2 O6B O5A 60.0(8) . . ?
C1 N1 O1 113.9(3) . . ?
C1 N1 Cu1 127.7(3) . . ?
O1 N1 Cu1 118.2(2) . . ?
C7 N2 C4 113.9(3) . . ?
C7 N2 Cu1 107.7(2) . . ?
C4 N2 Cu1 119.0(3) . . ?
C7 N2 H2 107(3) . . ?
C4 N2 H2 105(3) . . ?
Cu1 N2 H2 103(3) . . ?
C8 N3 C9 116.3(3) . . ?
C8 N3 Cu1 103.9(2) . . ?
C9 N3 Cu1 117.5(2) . . ?
C8 N3 H3 106(3) . . ?
C9 N3 H3 109(3) . . ?
Cu1 N3 H3 102(3) . . ?
C13 N4 O2 116.9(3) . 2_655 ?
C13 N4 Cu1 130.0(3) . . ?
O2 N4 Cu1 112.3(2) 2_655 . ?
N1 C1 C2 123.1(4) . . ?
N1 C1 C3 118.8(4) . . ?
C2 C1 C3 118.1(4) . . ?
C1 C2 H2A 109.5 . . ?
C1 C2 H2B 109.5 . . ?
H2A C2 H2B 109.5 . . ?
C1 C2 H2C 109.5 . . ?
H2A C2 H2C 109.5 . . ?
H2B C2 H2C 109.5 . . ?
C1 C3 C4 117.7(3) . . ?
C1 C3 H3A 107.9 . . ?
C4 C3 H3A 107.9 . . ?
C1 C3 H3B 107.9 . . ?
C4 C3 H3B 107.9 . . ?
H3A C3 H3B 107.2 . . ?
N2 C4 C5 108.1(3) . . ?
N2 C4 C6 111.4(4) . . ?
C5 C4 C6 108.5(4) . . ?
N2 C4 C3 109.0(3) . . ?
C5 C4 C3 111.4(4) . . ?
C6 C4 C3 108.4(3) . . ?
C4 C5 H5A 109.5 . . ?
C4 C5 H5B 109.5 . . ?
H5A C5 H5B 109.5 . . ?
C4 C5 H5C 109.5 . . ?
H5A C5 H5C 109.5 . . ?
H5B C5 H5C 109.5 . . ?
C4 C6 H6A 109.5 . . ?
C4 C6 H6B 109.5 . . ?
H6A C6 H6B 109.5 . . ?
C4 C6 H6C 109.5 . . ?
H6A C6 H6C 109.5 . . ?
H6B C6 H6C 109.5 . . ?
N2 C7 C8 109.4(3) . . ?
N2 C7 H7A 109.8 . . ?
C8 C7 H7A 109.8 . . ?
N2 C7 H7B 109.8 . . ?
C8 C7 H7B 109.8 . . ?
H7A C7 H7B 108.3 . . ?
N3 C8 C7 108.0(3) . . ?
N3 C8 H8A 110.1 . . ?
C7 C8 H8A 110.1 . . ?
N3 C8 H8B 110.1 . . ?
C7 C8 H8B 110.1 . . ?
H8A C8 H8B 108.4 . . ?
N3 C9 C11 109.3(3) . . ?
N3 C9 C12 107.4(3) . . ?
C11 C9 C12 112.1(3) . . ?
N3 C9 C10 111.2(3) . . ?
C11 C9 C10 109.5(4) . . ?
C12 C9 C10 107.3(3) . . ?
C9 C10 H10A 109.5 . . ?
C9 C10 H10B 109.5 . . ?
H10A C10 H10B 109.5 . . ?
C9 C10 H10C 109.5 . . ?
H10A C10 H10C 109.5 . . ?
H10B C10 H10C 109.5 . . ?
C9 C11 H11A 109.5 . . ?
C9 C11 H11B 109.5 . . ?
H11A C11 H11B 109.5 . . ?
C9 C11 H11C 109.5 . . ?
H11A C11 H11C 109.5 . . ?
H11B C11 H11C 109.5 . . ?
C13 C12 C9 119.7(3) . . ?
C13 C12 H12A 107.4 . . ?
C9 C12 H12A 107.4 . . ?
C13 C12 H12B 107.4 . . ?
C9 C12 H12B 107.4 . . ?
H12A C12 H12B 106.9 . . ?
N4 C13 C14 122.3(3) . . ?
N4 C13 C12 120.3(3) . . ?
C14 C13 C12 117.4(3) . . ?
C13 C14 H14A 109.5 . . ?
C13 C14 H14B 109.5 . . ?
H14A C14 H14B 109.5 . . ?
C13 C14 H14C 109.5 . . ?
H14A C14 H14C 109.5 . . ?
H14B C14 H14C 109.5 . . ?

loop_
_geom_bond_atom_site_label_1
_geom_bond_atom_site_label_2
_geom_bond_distance
_geom_bond_site_symmetry_2
_geom_bond_publ_flag
Cu1 N4 1.973(3) . ?
Cu1 N2 2.043(3) . ?
Cu1 N3 2.065(3) . ?
Cu1 O2 2.083(2) . ?
Cu1 N1 2.124(3) . ?
Cl2 O6B 1.302(16) . ?
Cl2 O4B 1.379(14) . ?
Cl2 O3A 1.381(10) . ?
Cl2 O5B 1.390(15) . ?
Cl2 O5A 1.406(10) . ?
Cl2 O4A 1.426(7) . ?
Cl2 O3B 1.438(9) . ?
Cl2 O6A 1.489(7) . ?
O1 N1 1.392(4) . ?
O1 H1 0.8200 . ?
O2 N4 1.375(4) 2_655 ?
O3A O3B 0.809(12) . ?
O3A O5B 1.677(17) . ?
O4A O4B 0.659(14) . ?
O5A O5B 1.053(15) . ?
O5A O6B 1.491(18) . ?
O6A O6B 0.773(16) . ?
N1 C1 1.270(5) . ?
N2 C7 1.473(5) . ?
N2 C4 1.506(5) . ?
N2 H2 0.83(4) . ?
N3 C8 1.472(5) . ?
N3 C9 1.492(5) . ?
N3 H3 0.849(19) . ?
N4 C13 1.282(5) . ?
N4 O2 1.375(4) 2_655 ?
C1 C2 1.481(6) . ?
C1 C3 1.489(6) . ?
C2 H2A 0.9600 . ?
C2 H2B 0.9600 . ?
C2 H2C 0.9600 . ?
C3 C4 1.541(6) . ?
C3 H3A 0.9700 . ?
C3 H3B 0.9700 . ?
C4 C5 1.515(6) . ?
C4 C6 1.537(6) . ?
C5 H5A 0.9600 . ?
C5 H5B 0.9600 . ?
C5 H5C 0.9600 . ?
C6 H6A 0.9600 . ?
C6 H6B 0.9600 . ?
C6 H6C 0.9600 . ?
C7 C8 1.504(6) . ?
C7 H7A 0.9700 . ?
C7 H7B 0.9700 . ?
C8 H8A 0.9700 . ?
C8 H8B 0.9700 . ?
C9 C11 1.525(5) . ?
C9 C12 1.525(6) . ?
C9 C10 1.532(5) . ?
C10 H10A 0.9600 . ?
C10 H10B 0.9600 . ?
C10 H10C 0.9600 . ?
C11 H11A 0.9600 . ?
C11 H11B 0.9600 . ?
C11 H11C 0.9600 . ?
C12 C13 1.511(5) . ?
C12 H12A 0.9700 . ?
C12 H12B 0.9700 . ?
C13 C14 1.473(5) . ?
C14 H14A 0.9600 . ?
C14 H14B 0.9600 . ?
C14 H14C 0.9600 . ?

loop_
_geom_hbond_atom_site_label_D
_geom_hbond_atom_site_label_H
_geom_hbond_atom_site_label_A
_geom_hbond_distance_DH
_geom_hbond_distance_HA
_geom_hbond_distance_DA
_geom_hbond_angle_DHA
_geom_hbond_site_symmetry_A
N2 H2 O4A 0.83(4) 2.47(4) 3.250(8) 156(3) 6_565
N3 H3 O6B 0.849(19) 2.43(3) 3.201(16) 151(4) 1_564
N3 H3 O6A 0.849(19) 2.53(2) 3.344(8) 160(3) 1_564
